data_2235495
loop_
_publ_author_name
'Haque, Rosenani A.'
'Nasri, S. Fatimah'
'Rosli, Mohd Mustaqim'
'Fun, Hoong-Kun'

_publ_section_title
;
 3,3'-Diethyl-1,1'-(1,4-phenylenedimethylene)diimidazol-3-ium
 bis(hexafluorophosphate)
;
_journal_coeditor_code HB6877
_journal_issue 7
_journal_name_full 'Acta Crystallographica Section E'
_journal_page_first o2280
_journal_paper_doi 10.1107/S1600536812028966
_journal_volume 68
_journal_year 2012
_chemical_formula_iupac 'C18 H24 N4 2+, 2P F6 -'
_chemical_formula_moiety 'C18 H24 N4 2+, 2(F6 P -)'
_chemical_formula_sum 'C18 H24 F12 N4 P2'
_chemical_formula_weight 586.35
_chemical_name_systematic
;
3,3'-Diethyl-1,1'-(1,4-phenylenedimethylene)diimidazol-3-ium
bis(hexafluorophosphate)
;
_space_group_IT_number 2
_symmetry_cell_setting triclinic
_symmetry_space_group_name_Hall '-P 1'
_symmetry_space_group_name_H-M 'P -1'
_atom_sites_solution_hydrogens geom
_atom_sites_solution_primary direct
_atom_sites_solution_secondary difmap
_audit_creation_method SHELXL-97
_cell_angle_alpha 67.9130(10)
_cell_angle_beta 77.9280(10)
_cell_angle_gamma 67.8370(10)
_cell_formula_units_Z 1
_cell_length_a 8.5441(5)
_cell_length_b 8.6018(5)
_cell_length_c 9.5626(6)
_cell_measurement_reflns_used 3921
_cell_measurement_temperature 297(2)
_cell_measurement_theta_max 29.29
_cell_measurement_theta_min 2.31
_cell_volume 601.25(6)
_computing_cell_refinement 'SAINT (Bruker, 2009)'
_computing_data_collection 'APEX2 (Bruker, 2009)'
_computing_data_reduction 'SAINT (Bruker, 2009)'
_computing_molecular_graphics 'SHELXTL (Sheldrick, 2008)'
_computing_publication_material
;
SHELXTL (Sheldrick, 2008) and PLATON (Spek, 2009)
;
_computing_structure_refinement 'SHELXTL (Sheldrick, 2008)'
_computing_structure_solution 'SHELXTL (Sheldrick, 2008)'
_diffrn_ambient_temperature 297(2)
_diffrn_measured_fraction_theta_full 0.985
_diffrn_measured_fraction_theta_max 0.985
_diffrn_measurement_device_type 'Bruker APEX DUO CCD'
_diffrn_measurement_method '\f and \w scans'
_diffrn_radiation_monochromator graphite
_diffrn_radiation_source 'fine-focus sealed tube'
_diffrn_radiation_type MoK\a
_diffrn_radiation_wavelength 0.71073
_diffrn_reflns_av_R_equivalents 0.0183
_diffrn_reflns_av_sigmaI/netI 0.0200
_diffrn_reflns_limit_h_max 12
_diffrn_reflns_limit_h_min -12
_diffrn_reflns_limit_k_max 12
_diffrn_reflns_limit_k_min -12
_diffrn_reflns_limit_l_max 13
_diffrn_reflns_limit_l_min -14
_diffrn_reflns_number 12274
_diffrn_reflns_theta_full 31.65
_diffrn_reflns_theta_max 31.65
_diffrn_reflns_theta_min 2.31
_diffrn_standards_number 0
_exptl_absorpt_coefficient_mu 0.289
_exptl_absorpt_correction_T_max 0.9659
_exptl_absorpt_correction_T_min 0.9245
_exptl_absorpt_correction_type multi-scan
_exptl_absorpt_process_details '(<i>SADABS</i>; Bruker, 2009)'
_exptl_crystal_colour colourless
_exptl_crystal_density_diffrn 1.619
_exptl_crystal_density_method 'not measured'
_exptl_crystal_description block
_exptl_crystal_F_000 298
_exptl_crystal_size_max 0.28
_exptl_crystal_size_mid 0.25
_exptl_crystal_size_min 0.12
_refine_diff_density_max 0.375
_refine_diff_density_min -0.360
_refine_ls_extinction_method none
_refine_ls_goodness_of_fit_ref 1.037
_refine_ls_hydrogen_treatment constr
_refine_ls_matrix_type full
_refine_ls_number_parameters 228
_refine_ls_number_reflns 3996
_refine_ls_number_restraints 21
_refine_ls_restrained_S_all 1.104
_refine_ls_R_factor_all 0.0708
_refine_ls_R_factor_gt 0.0529
_refine_ls_shift/su_max 0.026
_refine_ls_shift/su_mean 0.004
_refine_ls_structure_factor_coef Fsqd
_refine_ls_weighting_details 'calc w=1/[\s^2^(Fo^2^)+(0.0870P)^2^+0.1678P] where P=(Fo^2^+2Fc^2^)/3'
_refine_ls_weighting_scheme calc
_refine_ls_wR_factor_gt 0.1531
_refine_ls_wR_factor_ref 0.1696
_reflns_number_gt 2968
_reflns_number_total 3996
_reflns_threshold_expression I>2\s(I)
_cod_data_source_file hb6877.cif
_cod_data_source_block I
_cod_database_code 2235495
_cod_database_fobs_code 2235495

loop_
_symmetry_equiv_pos_as_xyz
'x, y, z'
'-x, -y, -z'

loop_
_atom_site_type_symbol
_atom_site_label
_atom_site_fract_x
_atom_site_fract_y
_atom_site_fract_z
_atom_site_U_iso_or_equiv
_atom_site_adp_type
_atom_site_calc_flag
_atom_site_refinement_flags
_atom_site_occupancy
_atom_site_symmetry_multiplicity
_atom_site_disorder_assembly
_atom_site_disorder_group
P P1 0.2804(5) 0.8326(6) 0.7615(5) 0.0638(15) Uani d PD 0.520(11) 1 A 1
F F1 0.3579(13) 0.9624(13) 0.7737(9) 0.131(3) Uani d PD 0.520(11) 1 A 1
F F2 0.4136(13) 0.7509(17) 0.6579(12) 0.199(7) Uani d PD 0.520(11) 1 A 1
F F3 0.2044(14) 0.6984(10) 0.7644(13) 0.163(4) Uani d PD 0.520(11) 1 A 1
F F4 0.1422(6) 0.8696(10) 0.8921(5) 0.107(3) Uani d PD 0.520(11) 1 A 1
F F5 0.3982(12) 0.7149(17) 0.8932(9) 0.166(5) Uani d PD 0.520(11) 1 A 1
F F6 0.1612(11) 0.9775(11) 0.6426(9) 0.114(3) Uani d PD 0.520(11) 1 A 1
P P1X 0.2841(4) 0.8298(4) 0.7654(4) 0.0360(7) Uani d PD 0.480(11) 1 A 2
F F1X 0.3854(13) 0.9578(14) 0.718(2) 0.203(6) Uani d PD 0.480(11) 1 A 2
F F2X 0.4179(9) 0.7801(15) 0.6381(8) 0.125(4) Uani d PD 0.480(11) 1 A 2
F F3X 0.1751(10) 0.7065(9) 0.8061(13) 0.142(5) Uani d PD 0.480(11) 1 A 2
F F4X 0.1575(11) 0.9329(18) 0.8653(13) 0.176(5) Uani d PD 0.480(11) 1 A 2
F F5X 0.3981(10) 0.6706(12) 0.8876(10) 0.124(3) Uani d PD 0.480(11) 1 A 2
F F6X 0.1650(13) 0.9487(15) 0.6319(9) 0.123(4) Uani d PD 0.480(11) 1 A 2
N N1 0.7726(2) 0.9473(2) 0.78904(17) 0.0434(3) Uani d . 1 1 . .
N N2 0.80090(18) 0.67771(18) 0.81853(15) 0.0376(3) Uani d . 1 1 . .
C C1 0.5791(3) 1.2530(3) 0.7237(4) 0.0789(8) Uani d . 1 1 . .
H H1A 0.5718 1.3735 0.6648 0.118 Uiso calc R 1 1 . .
H H1B 0.5405 1.2453 0.8271 0.118 Uiso calc R 1 1 . .
H H1C 0.5094 1.2165 0.6841 0.118 Uiso calc R 1 1 . .
C C2 0.7574(3) 1.1356(3) 0.7159(3) 0.0580(5) Uani d . 1 1 . .
H H2A 0.8010 1.1559 0.6108 0.070 Uiso calc R 1 1 . .
H H2B 0.8255 1.1650 0.7653 0.070 Uiso calc R 1 1 . .
C C3 0.7587(3) 0.8606(3) 0.9407(2) 0.0568(5) Uani d . 1 1 . .
H H3A 0.7410 0.9089 1.0171 0.068 Uiso calc R 1 1 . .
C C4 0.7751(3) 0.6920(3) 0.9598(2) 0.0512(5) Uani d . 1 1 . .
H H4A 0.7700 0.6025 1.0515 0.061 Uiso calc R 1 1 . .
C C5 0.7975(2) 0.8345(2) 0.71706(19) 0.0424(4) Uani d . 1 1 . .
H H5A 0.8106 0.8607 0.6126 0.051 Uiso calc R 1 1 . .
C C6 0.8154(3) 0.5168(2) 0.78841(19) 0.0460(4) Uani d . 1 1 . .
H H6A 0.7027 0.5143 0.7890 0.055 Uiso calc R 1 1 . .
H H6B 0.8726 0.4127 0.8689 0.055 Uiso calc R 1 1 . .
C C7 0.9118(2) 0.5083(2) 0.63878(17) 0.0375(3) Uani d . 1 1 . .
C C8 0.8268(2) 0.5812(3) 0.5089(2) 0.0513(5) Uani d . 1 1 . .
H H8A 0.7099 0.6362 0.5139 0.062 Uiso calc R 1 1 . .
C C9 1.0854(3) 0.4272(3) 0.6285(2) 0.0512(5) Uani d . 1 1 . .
H H9A 1.1440 0.3775 0.7151 0.061 Uiso calc R 1 1 . .

loop_
_atom_site_aniso_label
_atom_site_aniso_U_11
_atom_site_aniso_U_22
_atom_site_aniso_U_33
_atom_site_aniso_U_12
_atom_site_aniso_U_13
_atom_site_aniso_U_23
P1 0.061(2) 0.066(2) 0.052(2) -0.0193(18) -0.0073(16) -0.0066(16)
F1 0.183(8) 0.157(6) 0.133(5) -0.118(5) 0.029(4) -0.093(5)
F2 0.131(7) 0.242(11) 0.180(9) 0.076(7) -0.016(6) -0.158(8)
F3 0.213(9) 0.120(5) 0.224(8) -0.102(5) -0.040(7) -0.070(6)
F4 0.060(2) 0.168(5) 0.049(2) -0.027(3) 0.0210(15) -0.013(3)
F5 0.090(5) 0.284(12) 0.084(4) -0.030(6) -0.052(4) -0.026(6)
F6 0.084(4) 0.078(3) 0.087(5) 0.005(2) 0.005(3) 0.035(3)
P1X 0.0345(13) 0.0375(13) 0.0373(15) -0.0150(10) 0.0042(10) -0.0143(11)
F1X 0.102(5) 0.148(7) 0.343(16) -0.096(5) -0.007(7) -0.013(8)
F2X 0.073(4) 0.213(9) 0.061(3) -0.023(5) 0.027(3) -0.055(4)
F3X 0.088(3) 0.092(4) 0.196(8) -0.060(3) -0.062(4) 0.064(5)
F4X 0.115(5) 0.273(10) 0.239(9) -0.035(6) 0.011(5) -0.231(9)
F5X 0.070(4) 0.105(4) 0.107(5) -0.005(3) -0.011(3) 0.041(3)
F6X 0.089(5) 0.178(9) 0.048(3) -0.007(5) -0.026(3) -0.004(4)
N1 0.0464(8) 0.0408(7) 0.0481(8) -0.0170(6) 0.0016(6) -0.0202(6)
N2 0.0450(7) 0.0383(7) 0.0311(6) -0.0158(5) 0.0033(5) -0.0145(5)
C1 0.0633(15) 0.0511(12) 0.114(2) -0.0112(11) -0.0112(14) -0.0229(14)
C2 0.0608(12) 0.0401(9) 0.0745(14) -0.0204(8) 0.0033(10) -0.0211(9)
C3 0.0789(14) 0.0595(12) 0.0443(10) -0.0269(10) 0.0003(9) -0.0286(9)
C4 0.0739(13) 0.0520(10) 0.0319(8) -0.0240(9) -0.0003(8) -0.0170(7)
C5 0.0519(9) 0.0406(8) 0.0356(7) -0.0179(7) 0.0035(6) -0.0146(6)
C6 0.0636(11) 0.0412(8) 0.0374(8) -0.0244(8) 0.0100(7) -0.0177(7)
C7 0.0481(9) 0.0326(7) 0.0328(7) -0.0135(6) 0.0019(6) -0.0143(6)
C8 0.0389(9) 0.0648(12) 0.0444(9) -0.0058(8) -0.0033(7) -0.0231(9)
C9 0.0506(10) 0.0611(11) 0.0360(8) -0.0064(8) -0.0097(7) -0.0181(8)

loop_
_atom_type_symbol
_atom_type_description
_atom_type_scat_dispersion_real
_atom_type_scat_dispersion_imag
_atom_type_scat_source
C C 0.0033 0.0016 'International Tables Vol C Tables 4.2.6.8 and 6.1.1.4'
H H 0.0000 0.0000 'International Tables Vol C Tables 4.2.6.8 and 6.1.1.4'
N N 0.0061 0.0033 'International Tables Vol C Tables 4.2.6.8 and 6.1.1.4'
F F 0.0171 0.0103 'International Tables Vol C Tables 4.2.6.8 and 6.1.1.4'
P P 0.1023 0.0942 'International Tables Vol C Tables 4.2.6.8 and 6.1.1.4'

loop_
_geom_angle_atom_site_label_1
_geom_angle_atom_site_label_2
_geom_angle_atom_site_label_3
_geom_angle_site_symmetry_1
_geom_angle_site_symmetry_3
_geom_angle
F2 P1 F3 . . 82.7(7)
F2 P1 F6 . . 98.2(6)
F3 P1 F6 . . 90.4(5)
F2 P1 F1 . . 100.0(7)
F3 P1 F1 . . 175.0(6)
F6 P1 F1 . . 93.3(6)
F2 P1 F5 . . 88.9(6)
F3 P1 F5 . . 98.9(7)
F6 P1 F5 . . 169.0(8)
F1 P1 F5 . . 77.1(6)
F2 P1 F4 . . 165.7(7)
F3 P1 F4 . . 86.3(5)
F6 P1 F4 . . 90.8(5)
F1 P1 F4 . . 90.4(4)
F5 P1 F4 . . 83.8(5)
F4X P1X F1X . . 90.9(6)
F4X P1X F2X . . 163.0(8)
F1X P1X F2X . . 74.1(7)
F4X P1X F3X . . 89.2(5)
F1X P1X F3X . . 176.8(6)
F2X P1X F3X . . 105.3(6)
F4X P1X F5X . . 100.5(7)
F1X P1X F5X . . 99.7(6)
F2X P1X F5X . . 90.0(5)
F3X P1X F5X . . 83.5(5)
F4X P1X F6X . . 88.6(6)
F1X P1X F6X . . 92.3(7)
F2X P1X F6X . . 84.2(6)
F3X P1X F6X . . 84.5(5)
F5X P1X F6X . . 164.7(7)
C5 N1 C3 . . 108.48(15)
C5 N1 C2 . . 125.15(17)
C3 N1 C2 . . 126.35(17)
C5 N2 C4 . . 108.49(15)
C5 N2 C6 . . 127.06(14)
C4 N2 C6 . . 124.27(15)
C2 C1 H1A . . 109.5
C2 C1 H1B . . 109.5
H1A C1 H1B . . 109.5
C2 C1 H1C . . 109.5
H1A C1 H1C . . 109.5
H1B C1 H1C . . 109.5
N1 C2 C1 . . 111.63(19)
N1 C2 H2A . . 109.3
C1 C2 H2A . . 109.3
N1 C2 H2B . . 109.3
C1 C2 H2B . . 109.3
H2A C2 H2B . . 108.0
C4 C3 N1 . . 107.53(16)
C4 C3 H3A . . 126.2
N1 C3 H3A . . 126.2
C3 C4 N2 . . 106.79(17)
C3 C4 H4A . . 126.6
N2 C4 H4A . . 126.6
N1 C5 N2 . . 108.71(15)
N1 C5 H5A . . 125.6
N2 C5 H5A . . 125.6
N2 C6 C7 . . 112.44(14)
N2 C6 H6A . . 109.1
C7 C6 H6A . . 109.1
N2 C6 H6B . . 109.1
C7 C6 H6B . . 109.1
H6A C6 H6B . . 107.8
C9 C7 C8 . . 118.74(15)
C9 C7 C6 . . 121.03(16)
C8 C7 C6 . . 120.23(17)
C9 C8 C7 2_766 . 120.44(17)
C9 C8 H8A 2_766 . 119.8
C7 C8 H8A . . 119.8
C7 C9 C8 . 2_766 120.82(16)
C7 C9 H9A . . 119.6
C8 C9 H9A 2_766 . 119.6

loop_
_geom_bond_atom_site_label_1
_geom_bond_atom_site_label_2
_geom_bond_site_symmetry_2
_geom_bond_distance
P1 F2 . 1.490(7)
P1 F3 . 1.513(6)
P1 F6 . 1.531(7)
P1 F1 . 1.545(6)
P1 F5 . 1.558(7)
P1 F4 . 1.566(5)
P1X F4X . 1.533(6)
P1X F1X . 1.532(7)
P1X F2X . 1.553(6)
P1X F3X . 1.557(6)
P1X F5X . 1.567(6)
P1X F6X . 1.577(6)
N1 C5 . 1.321(2)
N1 C3 . 1.362(3)
N1 C2 . 1.469(2)
N2 C5 . 1.327(2)
N2 C4 . 1.367(2)
N2 C6 . 1.473(2)
C1 C2 . 1.482(3)
C1 H1A . 0.9600
C1 H1B . 0.9600
C1 H1C . 0.9600
C2 H2A . 0.9700
C2 H2B . 0.9700
C3 C4 . 1.347(3)
C3 H3A . 0.9300
C4 H4A . 0.9300
C5 H5A . 0.9300
C6 C7 . 1.507(2)
C6 H6A . 0.9700
C6 H6B . 0.9700
C7 C9 . 1.381(3)
C7 C8 . 1.382(2)
C8 C9 2_766 1.383(2)
C8 H8A . 0.9300
C9 C8 2_766 1.383(2)
C9 H9A . 0.9300

loop_
_geom_hbond_atom_site_label_D
_geom_hbond_atom_site_label_H
_geom_hbond_atom_site_label_A
_geom_hbond_site_symmetry_A
_geom_hbond_distance_DH
_geom_hbond_distance_HA
_geom_hbond_distance_DA
_geom_hbond_angle_DHA
_geom_hbond_publ_flag
C3 H3A F1 2_677 0.93 2.49 3.408(10) 170 yes
C4 H4A F3 2_667 0.93 2.48 3.369(11) 160 yes
C5 H5A F6 2_676 0.93 2.32 3.211(8) 159 yes

loop_
_geom_torsion_atom_site_label_1
_geom_torsion_atom_site_label_2
_geom_torsion_atom_site_label_3
_geom_torsion_atom_site_label_4
_geom_torsion_site_symmetry_4
_geom_torsion
C5 N1 C2 C1 . 104.3(3)
C3 N1 C2 C1 . -73.6(3)
C5 N1 C3 C4 . -0.2(3)
C2 N1 C3 C4 . 178.0(2)
N1 C3 C4 N2 . 0.6(3)
C5 N2 C4 C3 . -0.9(2)
C6 N2 C4 C3 . -176.35(19)
C3 N1 C5 N2 . -0.4(2)
C2 N1 C5 N2 . -178.59(18)
C4 N2 C5 N1 . 0.8(2)
C6 N2 C5 N1 . 176.08(17)
C5 N2 C6 C7 . 29.1(3)
C4 N2 C6 C7 . -156.30(18)
N2 C6 C7 C9 . 90.2(2)
N2 C6 C7 C8 . -90.3(2)
C9 C7 C8 C9 2_766 -0.1(3)
C6 C7 C8 C9 2_766 -179.61(18)
C8 C7 C9 C8 2_766 0.1(3)
C6 C7 C9 C8 2_766 179.61(18)
